data_2002292
loop_
_publ_author_name
'Schweizer, M'
'Mueller-Buschbaum, Hk'

_publ_section_title
;
Zur Kenntnis einer neuen ternaeren Phase Cu0.5 Nb1.5 O3.7
;
_journal_name_full
;
Zeitschrift fuer Naturforschung, Teil B. Anorganische Chemie,
Organische Chemie (33,1978-41,1986)
;
_journal_page_first 774
_journal_page_last 776
_journal_volume 34
_journal_year 1979
_chemical_formula_structural 'Cu0.5 Nb1.5 O3.7'
_chemical_formula_sum 'Cu0.5 Nb1.5 O3.7'
_chemical_name_systematic 'Vopper niobium oxide (0.5/1.5/3.7)'
_space_group_IT_number 4
_symmetry_cell_setting monoclinic
_symmetry_Int_Tables_number 4
_symmetry_space_group_name_Hall 'P 2c'
_symmetry_space_group_name_H-M 'P 1 1 21'
_cell_angle_alpha 90
_cell_angle_beta 90
_cell_angle_gamma 101.5
_cell_formula_units_Z 1
_cell_length_a 3.767
_cell_length_b 5.073
_cell_length_c 3.749
_cell_volume 70.2
_refine_ls_R_factor_all 0.09
_cod_original_formula_sum 'Cu.5 Nb1.5 O3.7'
_cod_database_code 2002292

loop_
_symmetry_equiv_pos_as_xyz
x,y,z
-x,-y,1/2+z

loop_
_atom_site_label
_atom_site_type_symbol
_atom_site_symmetry_multiplicity
_atom_site_Wyckoff_symbol
_atom_site_fract_x
_atom_site_fract_y
_atom_site_fract_z
_atom_site_occupancy
_atom_site_attached_hydrogens
_atom_site_calc_flag
Cu1 Cu0 2 a 0.3214 0.25 0.1778 0.25 0 d
Nb1 Nb0 2 a 0.3214 0.25 0.1778 0.75 0 d
O1 O0 2 a 0.371 0.421 0.629 0.925 0 d
O2 O0 2 a 0.871 0.422 0.129 0.925 0 d

loop_
_atom_type_symbol
_atom_type_oxidation_number
Cu0 0.000
Nb0 0.000
O0 0.000
